data_7209118
loop_
_publ_author_name
'Piecha, Anna'
'G\;agor, Anna'
'Jakubas, Ryszard'
'Szklarz, Przemys\/law'

_publ_section_title
;
 Room-temperature ferroelectricity in diisopropylammonium bromide
;
_journal_issue 5
_journal_name_full CrystEngComm
_journal_page_first 940
_journal_paper_doi 10.1039/c2ce26580j
_journal_volume 15
_journal_year 2013
_chemical_formula_sum 'C6 H16 Br N'
_chemical_formula_weight 182.11
_chemical_name_systematic
;
?
;
_space_group_IT_number 4
_symmetry_cell_setting monoclinic
_symmetry_space_group_name_Hall 'P 2yb'
_symmetry_space_group_name_H-M 'P 1 21 1'
_atom_sites_solution_hydrogens geom
_atom_sites_solution_primary direct
_atom_sites_solution_secondary difmap
_audit_creation_method SHELXL-97
_cell_angle_alpha 90.00
_cell_angle_beta 116.290(4)
_cell_angle_gamma 90.00
_cell_formula_units_Z 2
_cell_length_a 7.8586(5)
_cell_length_b 8.0818(5)
_cell_length_c 7.8918(5)
_cell_measurement_reflns_used 4536
_cell_measurement_temperature 295(2)
_cell_measurement_theta_max 25.68
_cell_measurement_theta_min 2.88
_cell_volume 449.38(5)
_computing_structure_refinement 'SHELXL-97 (Sheldrick, 1997)'
_computing_structure_solution 'SHELXS-97 (Sheldrick, 1990)'
_diffrn_ambient_temperature 295(2)
_diffrn_measured_fraction_theta_full 0.996
_diffrn_measured_fraction_theta_max 0.996
_diffrn_radiation_monochromator graphite
_diffrn_radiation_source 'fine-focus sealed tube'
_diffrn_radiation_type MoK\a
_diffrn_radiation_wavelength 0.71073
_diffrn_reflns_av_R_equivalents 0.0275
_diffrn_reflns_av_sigmaI/netI 0.0375
_diffrn_reflns_limit_h_max 9
_diffrn_reflns_limit_h_min -9
_diffrn_reflns_limit_k_max 9
_diffrn_reflns_limit_k_min -7
_diffrn_reflns_limit_l_max 9
_diffrn_reflns_limit_l_min -9
_diffrn_reflns_number 4536
_diffrn_reflns_theta_full 25.68
_diffrn_reflns_theta_max 25.68
_diffrn_reflns_theta_min 2.88
_exptl_absorpt_coefficient_mu 4.494
_exptl_absorpt_correction_T_max 0.495
_exptl_absorpt_correction_T_min 0.350
_exptl_absorpt_correction_type multi-scan
_exptl_absorpt_process_details
;
CrysAlisPro, Oxford Diffraction Ltd.,
Version 1.171.34.44 (release 25-10-2010 CrysAlis171 .NET)
(compiled Oct 25 2010,18:11:34)
Empirical absorption correction using spherical harmonics,
implemented in SCALE3 ABSPACK scaling algorithm.
;
_exptl_crystal_density_diffrn 1.346
_exptl_crystal_density_method 'not measured'
_exptl_crystal_F_000 188
_exptl_crystal_size_max 0.25
_exptl_crystal_size_mid 0.20
_exptl_crystal_size_min 0.16
_refine_diff_density_max 0.442
_refine_diff_density_min -0.179
_refine_diff_density_rms 0.045
_refine_ls_abs_structure_details 'Flack H D (1983), Acta Cryst. A39, 876-881'
_refine_ls_abs_structure_Flack 0.356(15)
_refine_ls_extinction_method none
_refine_ls_goodness_of_fit_ref 0.864
_refine_ls_hydrogen_treatment mixed
_refine_ls_matrix_type full
_refine_ls_number_parameters 84
_refine_ls_number_reflns 1533
_refine_ls_number_restraints 3
_refine_ls_restrained_S_all 0.898
_refine_ls_R_factor_all 0.0308
_refine_ls_R_factor_gt 0.0230
_refine_ls_shift/su_max 0.004
_refine_ls_shift/su_mean 0.001
_refine_ls_structure_factor_coef Fsqd
_refine_ls_weighting_details 'calc w=1/[\s^2^(Fo^2^)+(0.0270P)^2^+0.0000P] where P=(Fo^2^+2Fc^2^)/3'
_refine_ls_weighting_scheme calc
_refine_ls_wR_factor_gt 0.0453
_refine_ls_wR_factor_ref 0.0459
_reflns_number_gt 1270
_reflns_number_total 1533
_reflns_threshold_expression >2sigma(I)
_cod_data_source_file c2ce26580j.txt
_cod_data_source_block p21
_cod_original_sg_symbol_H-M P21
_cod_database_code 7209118

loop_
_symmetry_equiv_pos_as_xyz
'x, y, z'
'-x, y+1/2, -z'

loop_
_atom_site_label
_atom_site_type_symbol
_atom_site_fract_x
_atom_site_fract_y
_atom_site_fract_z
_atom_site_U_iso_or_equiv
_atom_site_adp_type
_atom_site_occupancy
_atom_site_symmetry_multiplicity
_atom_site_calc_flag
_atom_site_refinement_flags
Br1 Br 0.35304(4) 0.241081(17) 0.63370(5) 0.04916(12) Uani 1 1 d .
C4 C 0.6142(4) 0.2427(13) 0.2972(4) 0.0479(7) Uani 1 1 d D
C3 C 0.8855(8) 0.1344(10) 0.7037(10) 0.0670(17) Uani 1 1 d .
H3A H 0.7915 0.1119 0.7473 0.101 Uiso 1 1 calc R
H3B H 1.0098 0.1181 0.8055 0.101 Uiso 1 1 calc R
H3C H 0.8677 0.0607 0.6017 0.101 Uiso 1 1 calc R
C1 C 0.8657(7) 0.3117(9) 0.6351(7) 0.0444(14) Uani 1 1 d D
N1 N 0.6705(4) 0.3403(4) 0.4752(4) 0.0384(7) Uani 1 1 d .
H1A H 0.653(5) 0.448(5) 0.439(5) 0.046 Uiso 1 1 d .
H1B H 0.590(5) 0.331(4) 0.520(5) 0.046 Uiso 1 1 d .
C6 C 0.7535(6) 0.2700(12) 0.2170(6) 0.078(2) Uani 1 1 d .
H6A H 0.7155 0.2066 0.1031 0.117 Uiso 1 1 calc R
H6B H 0.8776 0.2355 0.3075 0.117 Uiso 1 1 calc R
H6C H 0.7563 0.3854 0.1892 0.117 Uiso 1 1 calc R
C5 C 0.4163(6) 0.2927(5) 0.1617(6) 0.0650(16) Uani 1 1 d .
H5A H 0.3320 0.2714 0.2175 0.098 Uiso 1 1 calc R
H5B H 0.3763 0.2301 0.0471 0.098 Uiso 1 1 calc R
H5C H 0.4141 0.4085 0.1339 0.098 Uiso 1 1 calc R
C2 C 0.8832(7) 0.4282(6) 0.7940(6) 0.0679(13) Uani 1 1 d .
H2A H 0.8755 0.5407 0.7523 0.102 Uiso 1 1 calc R
H2B H 1.0029 0.4105 0.9020 0.102 Uiso 1 1 calc R
H2C H 0.7820 0.4067 0.8279 0.102 Uiso 1 1 calc R
H1 H 0.9618 0.3314 0.5842 0.081 Uiso 1 1 d RD
H4 H 0.6197 0.1350 0.3289 0.081 Uiso 1 1 d RD

loop_
_atom_site_aniso_label
_atom_site_aniso_U_11
_atom_site_aniso_U_22
_atom_site_aniso_U_33
_atom_site_aniso_U_23
_atom_site_aniso_U_13
_atom_site_aniso_U_12
Br1 0.05466(18) 0.04247(17) 0.0616(2) -0.0024(5) 0.03600(16) -0.0006(6)
C4 0.0556(18) 0.0422(16) 0.0461(18) 0.003(6) 0.0228(16) -0.001(6)
C3 0.057(3) 0.062(5) 0.070(5) 0.007(4) 0.018(3) 0.004(3)
C1 0.035(2) 0.053(3) 0.039(3) 0.002(2) 0.011(2) -0.0016(18)
N1 0.0397(17) 0.0352(16) 0.045(2) 0.0002(15) 0.0225(16) -0.0015(13)
C6 0.077(2) 0.103(6) 0.075(3) -0.020(4) 0.051(2) -0.002(3)
C5 0.063(2) 0.083(5) 0.044(2) -0.006(2) 0.019(2) -0.011(2)
C2 0.067(3) 0.073(4) 0.054(3) -0.008(3) 0.018(3) 0.000(3)

loop_
_atom_type_symbol
_atom_type_description
_atom_type_scat_dispersion_real
_atom_type_scat_dispersion_imag
_atom_type_scat_source
C C 0.0033 0.0016 'International Tables Vol C Tables 4.2.6.8 and 6.1.1.4'
H H 0.0000 0.0000 'International Tables Vol C Tables 4.2.6.8 and 6.1.1.4'
N N 0.0061 0.0033 'International Tables Vol C Tables 4.2.6.8 and 6.1.1.4'
Br Br -0.2901 2.4595 'International Tables Vol C Tables 4.2.6.8 and 6.1.1.4'

loop_
_geom_angle_atom_site_label_1
_geom_angle_atom_site_label_2
_geom_angle_atom_site_label_3
_geom_angle
C5 C4 C6 112.2(4)
C5 C4 N1 108.0(5)
C6 C4 N1 110.5(6)
C5 C4 H4 111.4
C6 C4 H4 107.7
N1 C4 H4 106.9
C1 C3 H3A 109.5
C1 C3 H3B 109.5
H3A C3 H3B 109.5
C1 C3 H3C 109.5
H3A C3 H3C 109.5
H3B C3 H3C 109.5
C3 C1 N1 110.4(4)
C3 C1 C2 109.4(6)
N1 C1 C2 106.3(4)
C3 C1 H1 108.3
N1 C1 H1 107.7
C2 C1 H1 114.7
C1 N1 C4 118.1(3)
C1 N1 H1A 112(2)
C4 N1 H1A 105(2)
C1 N1 H1B 108(2)
C4 N1 H1B 112(2)
H1A N1 H1B 100(3)
C4 C6 H6A 109.5
C4 C6 H6B 109.5
H6A C6 H6B 109.5
C4 C6 H6C 109.5
H6A C6 H6C 109.5
H6B C6 H6C 109.5
C4 C5 H5A 109.5
C4 C5 H5B 109.5
H5A C5 H5B 109.5
C4 C5 H5C 109.5
H5A C5 H5C 109.5
H5B C5 H5C 109.5
C1 C2 H2A 109.5
C1 C2 H2B 109.5
H2A C2 H2B 109.5
C1 C2 H2C 109.5
H2A C2 H2C 109.5
H2B C2 H2C 109.5

loop_
_geom_bond_atom_site_label_1
_geom_bond_atom_site_label_2
_geom_bond_distance
C4 C5 1.500(5)
C4 C6 1.504(4)
C4 N1 1.497(7)
C4 H4 0.9017
C3 C1 1.515(7)
C3 H3A 0.9600
C3 H3B 0.9600
C3 H3C 0.9600
C1 N1 1.512(6)
C1 C2 1.525(6)
C1 H1 1.0124
N1 H1A 0.91(4)
N1 H1B 0.85(3)
C6 H6A 0.9600
C6 H6B 0.9600
C6 H6C 0.9600
C5 H5A 0.9600
C5 H5B 0.9600
C5 H5C 0.9600
C2 H2A 0.9600
C2 H2B 0.9600
C2 H2C 0.9600

loop_
_geom_hbond_atom_site_label_D
_geom_hbond_atom_site_label_H
_geom_hbond_atom_site_label_A
_geom_hbond_distance_DH
_geom_hbond_distance_HA
_geom_hbond_distance_DA
_geom_hbond_angle_DHA
_geom_hbond_site_symmetry_A
N1 H1A Br1 0.91(4) 2.43(4) 3.335(3) 173(3) 2_656
N1 H1B Br1 0.85(3) 2.51(4) 3.346(3) 168(3) .
